data_1508045
loop_
_publ_author_name
'Lee, Yunho'
'Mankad, Neal P.'
'Peters, Jonas C.'

_publ_section_title
;
 Triggering N(2) uptake via redox-induced expulsion of coordinated NH(3)
 and N(2) silylation at trigonal bipyramidal iron.
;
_journal_issue 7
_journal_name_full 'Nature chemistry'
_journal_page_first 558
_journal_page_last 565
_journal_paper_doi 10.1038/nchem.660
_journal_volume 2
_journal_year 2010
_chemical_formula_sum 'C60 H50 Fe P3 Si'
_chemical_formula_weight 947.85
_chemical_name_common 1a
_chemical_name_systematic
; 
 ? 
;
_space_group_IT_number 14
_symmetry_cell_setting monoclinic
_symmetry_space_group_name_Hall '-P 2ybc'
_symmetry_space_group_name_H-M 'P 1 21/c 1'
_atom_sites_solution_hydrogens geom
_atom_sites_solution_primary direct
_atom_sites_solution_secondary difmap
_audit_creation_method SHELXL-97
_cell_angle_alpha 90.00
_cell_angle_beta 98.8940(10)
_cell_angle_gamma 90.00
_cell_formula_units_Z 4
_cell_length_a 12.9352(5)
_cell_length_b 17.4246(7)
_cell_length_c 19.4686(8)
_cell_measurement_reflns_used 9819
_cell_measurement_temperature 100(2)
_cell_measurement_theta_max 30.50
_cell_measurement_theta_min 2.34
_cell_volume 4335.3(3)
_computing_cell_refinement 'Bruker SMART'
_computing_data_collection 'Bruker SMART'
_computing_data_reduction 'Bruker SAINT'
_computing_molecular_graphics 'Bruker SHELXTL'
_computing_publication_material 'Bruker SHELXTL'
_computing_structure_refinement 'SHELXL-97 (Sheldrick, 1997)'
_computing_structure_solution 'SHELXS-97 (Sheldrick, 1990)'
_diffrn_ambient_temperature 100(2)
_diffrn_measured_fraction_theta_full 0.996
_diffrn_measured_fraction_theta_max 0.996
_diffrn_measurement_device_type 'CCD area detector'
_diffrn_measurement_method 'phi and omega scans'
_diffrn_radiation_monochromator graphite
_diffrn_radiation_source 'fine-focus sealed tube'
_diffrn_radiation_type MoK\a
_diffrn_radiation_wavelength 0.71073
_diffrn_reflns_av_R_equivalents 0.0363
_diffrn_reflns_av_sigmaI/netI 0.0189
_diffrn_reflns_limit_h_max 18
_diffrn_reflns_limit_h_min -18
_diffrn_reflns_limit_k_max 24
_diffrn_reflns_limit_k_min -24
_diffrn_reflns_limit_l_max 27
_diffrn_reflns_limit_l_min -27
_diffrn_reflns_number 136638
_diffrn_reflns_theta_full 30.55
_diffrn_reflns_theta_max 30.55
_diffrn_reflns_theta_min 1.58
_exptl_absorpt_coefficient_mu 0.531
_exptl_absorpt_correction_type none
_exptl_crystal_colour red
_exptl_crystal_density_diffrn 1.452
_exptl_crystal_density_method 'not measured'
_exptl_crystal_description block
_exptl_crystal_F_000 1980
_exptl_crystal_size_max 0.30
_exptl_crystal_size_mid 0.25
_exptl_crystal_size_min 0.15
_refine_diff_density_max 0.578
_refine_diff_density_min -0.257
_refine_diff_density_rms 0.069
_refine_ls_extinction_method none
_refine_ls_goodness_of_fit_ref 1.050
_refine_ls_hydrogen_treatment constr
_refine_ls_matrix_type full
_refine_ls_number_parameters 542
_refine_ls_number_reflns 13237
_refine_ls_number_restraints 0
_refine_ls_restrained_S_all 1.050
_refine_ls_R_factor_all 0.0412
_refine_ls_R_factor_gt 0.0340
_refine_ls_shift/su_max 0.002
_refine_ls_shift/su_mean 0.000
_refine_ls_structure_factor_coef Fsqd
_refine_ls_weighting_details 'calc w=1/[\s^2^(Fo^2^)+(0.0468P)^2^+2.5669P] where P=(Fo^2^+2Fc^2^)/3'
_refine_ls_weighting_scheme calc
_refine_ls_wR_factor_gt 0.0867
_refine_ls_wR_factor_ref 0.0919
_reflns_number_gt 11567
_reflns_number_total 13237
_reflns_threshold_expression >2sigma(I)
_cod_data_source_file nchem.660-s2.cif
_cod_data_source_block 07138_0m
_cod_depositor_comments
;
The following automatic conversions were performed:

'_symmetry_cell_setting' value 'Monoclinic' changed to 'monoclinic'
according to /home/saulius/struct/CIF-dictionaries/cif_core.dic
dictionary named 'cif_core.dic' version 2.4.1 from 2010-06-29.

Automatic conversion script
Id: cif_fix_values 1891 2012-01-12 08:04:46Z andrius 
;
_cod_original_sg_symbol_H-M P2(1)/c
_cod_database_code 1508045

loop_
_symmetry_equiv_pos_as_xyz
'x, y, z'
'-x, y+1/2, -z+1/2'
'-x, -y, -z'
'x, -y-1/2, z-1/2'

loop_
_atom_site_label
_atom_site_type_symbol
_atom_site_fract_x
_atom_site_fract_y
_atom_site_fract_z
_atom_site_U_iso_or_equiv
_atom_site_adp_type
_atom_site_occupancy
_atom_site_symmetry_multiplicity
_atom_site_calc_flag
_atom_site_refinement_flags
Fe1 Fe 0.247937(13) 0.646101(10) 0.273615(9) 0.01169(5) Uani 1 1 d .
P1 P 0.19732(2) 0.698598(18) 0.369598(16) 0.01331(6) Uani 1 1 d .
P2 P 0.11874(2) 0.584483(18) 0.203191(16) 0.01269(6) Uani 1 1 d .
P3 P 0.41217(2) 0.595241(18) 0.290799(16) 0.01317(6) Uani 1 1 d .
Si1 Si 0.22202(3) 0.537501(19) 0.338369(17) 0.01290(7) Uani 1 1 d .
C1 C 0.22675(10) 0.63966(7) 0.44814(7) 0.0155(2) Uani 1 1 d .
C2 C 0.23444(10) 0.56101(7) 0.43427(6) 0.0153(2) Uani 1 1 d .
C3 C 0.25727(11) 0.51007(8) 0.49049(7) 0.0196(2) Uani 1 1 d .
H3 H 0.2599 0.4565 0.4821 0.023 Uiso 1 1 calc R
C4 C 0.27606(12) 0.53758(9) 0.55838(7) 0.0232(3) Uani 1 1 d .
H4 H 0.2928 0.5028 0.5960 0.028 Uiso 1 1 calc R
C5 C 0.27050(12) 0.61574(9) 0.57138(7) 0.0228(3) Uani 1 1 d .
H5 H 0.2847 0.6342 0.6178 0.027 Uiso 1 1 calc R
C6 C 0.24417(11) 0.66719(8) 0.51658(7) 0.0197(2) Uani 1 1 d .
H6 H 0.2381 0.7205 0.5256 0.024 Uiso 1 1 calc R
C7 C 0.03563(10) 0.52169(7) 0.24743(7) 0.0151(2) Uani 1 1 d .
C8 C 0.08706(10) 0.49556(7) 0.31167(7) 0.0148(2) Uani 1 1 d .
C9 C 0.03443(11) 0.44401(8) 0.34968(7) 0.0195(2) Uani 1 1 d .
H9 H 0.0682 0.4256 0.3934 0.023 Uiso 1 1 calc R
C10 C -0.06636(11) 0.41968(8) 0.32417(8) 0.0228(3) Uani 1 1 d .
H10 H -0.1010 0.3848 0.3504 0.027 Uiso 1 1 calc R
C11 C -0.11688(11) 0.44624(8) 0.26015(8) 0.0223(3) Uani 1 1 d .
H11 H -0.1862 0.4300 0.2431 0.027 Uiso 1 1 calc R
C12 C -0.06588(10) 0.49659(8) 0.22106(7) 0.0185(2) Uani 1 1 d .
H12 H -0.0995 0.5138 0.1769 0.022 Uiso 1 1 calc R
C13 C 0.41343(10) 0.49011(7) 0.30299(6) 0.0148(2) Uani 1 1 d .
C14 C 0.32230(10) 0.46163(7) 0.32536(6) 0.0144(2) Uani 1 1 d .
C15 C 0.31063(11) 0.38222(7) 0.33106(7) 0.0180(2) Uani 1 1 d .
H15 H 0.2497 0.3623 0.3462 0.022 Uiso 1 1 calc R
C16 C 0.38691(11) 0.33198(8) 0.31485(7) 0.0209(3) Uani 1 1 d .
H16 H 0.3772 0.2781 0.3180 0.025 Uiso 1 1 calc R
C17 C 0.47741(11) 0.36088(8) 0.29404(8) 0.0228(3) Uani 1 1 d .
H17 H 0.5301 0.3267 0.2837 0.027 Uiso 1 1 calc R
C18 C 0.49121(11) 0.43996(8) 0.28823(8) 0.0204(3) Uani 1 1 d .
H18 H 0.5533 0.4595 0.2743 0.024 Uiso 1 1 calc R
C19 C 0.24717(10) 0.79382(7) 0.39819(7) 0.0164(2) Uani 1 1 d .
C20 C 0.19335(11) 0.84329(8) 0.43692(7) 0.0203(3) Uani 1 1 d .
H20 H 0.1266 0.8288 0.4472 0.024 Uiso 1 1 calc R
C21 C 0.23635(13) 0.91340(8) 0.46058(8) 0.0245(3) Uani 1 1 d .
H21 H 0.1996 0.9460 0.4876 0.029 Uiso 1 1 calc R
C22 C 0.33281(13) 0.93567(9) 0.44472(9) 0.0284(3) Uani 1 1 d .
H22 H 0.3623 0.9835 0.4608 0.034 Uiso 1 1 calc R
C23 C 0.38615(13) 0.88792(10) 0.40528(10) 0.0338(4) Uani 1 1 d .
H23 H 0.4517 0.9035 0.3938 0.041 Uiso 1 1 calc R
C24 C 0.34380(11) 0.81698(9) 0.38244(9) 0.0256(3) Uani 1 1 d .
H24 H 0.3812 0.7843 0.3560 0.031 Uiso 1 1 calc R
C25 C 0.05517(10) 0.71361(8) 0.35876(7) 0.0164(2) Uani 1 1 d .
C26 C -0.01206(11) 0.65962(8) 0.38177(7) 0.0207(3) Uani 1 1 d .
H26 H 0.0159 0.6153 0.4064 0.025 Uiso 1 1 calc R
C27 C -0.12003(12) 0.67098(10) 0.36853(8) 0.0279(3) Uani 1 1 d .
H27 H -0.1654 0.6340 0.3839 0.034 Uiso 1 1 calc R
C28 C -0.16175(11) 0.73578(10) 0.33318(9) 0.0296(3) Uani 1 1 d .
H28 H -0.2354 0.7433 0.3248 0.035 Uiso 1 1 calc R
C29 C -0.09595(12) 0.78975(9) 0.30999(8) 0.0268(3) Uani 1 1 d .
H29 H -0.1243 0.8343 0.2859 0.032 Uiso 1 1 calc R
C30 C 0.01189(11) 0.77811(8) 0.32231(7) 0.0206(3) Uani 1 1 d .
H30 H 0.0567 0.8146 0.3057 0.025 Uiso 1 1 calc R
C31 C 0.02886(10) 0.64991(7) 0.15043(6) 0.0148(2) Uani 1 1 d .
C32 C -0.06439(10) 0.67368(8) 0.17147(7) 0.0190(2) Uani 1 1 d .
H32 H -0.0841 0.6536 0.2129 0.023 Uiso 1 1 calc R
C33 C -0.12860(11) 0.72663(8) 0.13193(8) 0.0233(3) Uani 1 1 d .
H33 H -0.1930 0.7413 0.1459 0.028 Uiso 1 1 calc R
C34 C -0.09947(12) 0.75810(8) 0.07241(8) 0.0232(3) Uani 1 1 d .
H34 H -0.1442 0.7936 0.0453 0.028 Uiso 1 1 calc R
C35 C -0.00473(12) 0.73746(8) 0.05261(7) 0.0218(3) Uani 1 1 d .
H35 H 0.0167 0.7602 0.0128 0.026 Uiso 1 1 calc R
C36 C 0.05888(11) 0.68338(8) 0.09113(7) 0.0186(2) Uani 1 1 d .
H36 H 0.1233 0.6690 0.0771 0.022 Uiso 1 1 calc R
C37 C 0.15236(10) 0.51661(7) 0.13770(6) 0.0148(2) Uani 1 1 d .
C38 C 0.07405(11) 0.48392(8) 0.08858(7) 0.0196(2) Uani 1 1 d .
H38 H 0.0037 0.5009 0.0858 0.024 Uiso 1 1 calc R
C39 C 0.09848(12) 0.42695(8) 0.04395(7) 0.0220(3) Uani 1 1 d .
H39 H 0.0446 0.4050 0.0111 0.026 Uiso 1 1 calc R
C40 C 0.20062(12) 0.40179(8) 0.04679(7) 0.0211(3) Uani 1 1 d .
H40 H 0.2169 0.3628 0.0161 0.025 Uiso 1 1 calc R
C41 C 0.27916(11) 0.43403(8) 0.09492(8) 0.0219(3) Uani 1 1 d .
H41 H 0.3495 0.4174 0.0969 0.026 Uiso 1 1 calc R
C42 C 0.25457(10) 0.49072(8) 0.14021(7) 0.0180(2) Uani 1 1 d .
H42 H 0.3085 0.5120 0.1734 0.022 Uiso 1 1 calc R
C43 C 0.49696(10) 0.60956(7) 0.22406(7) 0.0170(2) Uani 1 1 d .
C44 C 0.60543(11) 0.59721(8) 0.23716(8) 0.0222(3) Uani 1 1 d .
H44 H 0.6383 0.5835 0.2826 0.027 Uiso 1 1 calc R
C45 C 0.66495(12) 0.60495(9) 0.18396(9) 0.0284(3) Uani 1 1 d .
H45 H 0.7382 0.5957 0.1930 0.034 Uiso 1 1 calc R
C46 C 0.61838(14) 0.62609(9) 0.11790(9) 0.0306(3) Uani 1 1 d .
H46 H 0.6597 0.6313 0.0818 0.037 Uiso 1 1 calc R
C47 C 0.51174(14) 0.63968(9) 0.10422(8) 0.0282(3) Uani 1 1 d .
H47 H 0.4798 0.6545 0.0589 0.034 Uiso 1 1 calc R
C48 C 0.45110(11) 0.63156(8) 0.15740(7) 0.0213(3) Uani 1 1 d .
H48 H 0.3780 0.6411 0.1480 0.026 Uiso 1 1 calc R
C49 C 0.49501(10) 0.63098(7) 0.36932(7) 0.0157(2) Uani 1 1 d .
C50 C 0.48917(11) 0.59697(8) 0.43385(7) 0.0191(2) Uani 1 1 d .
H50 H 0.4500 0.5511 0.4358 0.023 Uiso 1 1 calc R
C51 C 0.54013(11) 0.62975(9) 0.49509(7) 0.0227(3) Uani 1 1 d .
H51 H 0.5342 0.6069 0.5386 0.027 Uiso 1 1 calc R
C52 C 0.59955(12) 0.69572(9) 0.49266(8) 0.0249(3) Uani 1 1 d .
H52 H 0.6345 0.7180 0.5344 0.030 Uiso 1 1 calc R
C53 C 0.60775(12) 0.72905(9) 0.42909(8) 0.0262(3) Uani 1 1 d .
H53 H 0.6495 0.7736 0.4273 0.031 Uiso 1 1 calc R
C54 C 0.55498(11) 0.69747(8) 0.36773(7) 0.0209(3) Uani 1 1 d .
H54 H 0.5598 0.7214 0.3245 0.025 Uiso 1 1 calc R
C55 C 0.25410(11) 0.74386(8) 0.21698(7) 0.0209(3) Uani 1 1 d .
H55A H 0.2681 0.7307 0.1704 0.031 Uiso 1 1 calc R
H55B H 0.3101 0.7770 0.2400 0.031 Uiso 1 1 calc R
H55C H 0.1871 0.7709 0.2133 0.031 Uiso 1 1 calc R

loop_
_atom_site_aniso_label
_atom_site_aniso_U_11
_atom_site_aniso_U_22
_atom_site_aniso_U_33
_atom_site_aniso_U_23
_atom_site_aniso_U_13
_atom_site_aniso_U_12
Fe1 0.01108(8) 0.01077(8) 0.01331(8) 0.00003(6) 0.00224(6) -0.00053(6)
P1 0.01373(14) 0.01178(14) 0.01466(14) -0.00106(10) 0.00294(10) -0.00035(11)
P2 0.01214(13) 0.01195(14) 0.01385(14) -0.00057(10) 0.00154(10) -0.00011(10)
P3 0.01122(13) 0.01256(14) 0.01566(14) -0.00032(10) 0.00189(10) -0.00068(10)
Si1 0.01331(15) 0.01151(15) 0.01396(15) 0.00016(11) 0.00233(11) -0.00057(11)
C1 0.0150(5) 0.0166(6) 0.0152(5) -0.0003(4) 0.0028(4) 0.0000(4)
C2 0.0152(5) 0.0159(6) 0.0151(5) -0.0002(4) 0.0029(4) -0.0002(4)
C3 0.0231(6) 0.0174(6) 0.0185(6) 0.0020(5) 0.0039(5) 0.0011(5)
C4 0.0281(7) 0.0250(7) 0.0165(6) 0.0043(5) 0.0033(5) 0.0029(6)
C5 0.0261(7) 0.0270(7) 0.0153(6) -0.0016(5) 0.0031(5) 0.0010(5)
C6 0.0224(6) 0.0198(6) 0.0171(6) -0.0026(5) 0.0037(5) 0.0013(5)
C7 0.0147(5) 0.0124(5) 0.0185(6) -0.0012(4) 0.0042(4) -0.0008(4)
C8 0.0139(5) 0.0130(5) 0.0180(5) -0.0009(4) 0.0042(4) -0.0003(4)
C9 0.0210(6) 0.0169(6) 0.0218(6) 0.0015(5) 0.0068(5) -0.0029(5)
C10 0.0208(6) 0.0194(6) 0.0298(7) 0.0003(5) 0.0094(5) -0.0056(5)
C11 0.0154(6) 0.0199(6) 0.0320(7) -0.0015(5) 0.0047(5) -0.0047(5)
C12 0.0148(6) 0.0168(6) 0.0235(6) -0.0012(5) 0.0012(5) -0.0012(4)
C13 0.0142(5) 0.0134(5) 0.0159(5) -0.0008(4) -0.0004(4) 0.0001(4)
C14 0.0147(5) 0.0139(5) 0.0140(5) 0.0001(4) 0.0001(4) 0.0002(4)
C15 0.0202(6) 0.0141(6) 0.0194(6) 0.0001(4) 0.0023(5) -0.0016(5)
C16 0.0244(7) 0.0122(6) 0.0253(6) -0.0005(5) 0.0014(5) 0.0006(5)
C17 0.0200(6) 0.0177(6) 0.0306(7) -0.0030(5) 0.0033(5) 0.0047(5)
C18 0.0156(6) 0.0180(6) 0.0277(7) -0.0011(5) 0.0036(5) 0.0010(5)
C19 0.0179(6) 0.0136(5) 0.0173(5) -0.0013(4) 0.0020(4) -0.0013(4)
C20 0.0238(6) 0.0169(6) 0.0213(6) -0.0030(5) 0.0065(5) -0.0021(5)
C21 0.0322(8) 0.0169(6) 0.0244(7) -0.0048(5) 0.0047(6) -0.0006(5)
C22 0.0338(8) 0.0178(6) 0.0324(8) -0.0047(6) 0.0014(6) -0.0075(6)
C23 0.0250(8) 0.0299(8) 0.0478(10) -0.0113(7) 0.0098(7) -0.0126(6)
C24 0.0182(6) 0.0240(7) 0.0353(8) -0.0089(6) 0.0063(5) -0.0034(5)
C25 0.0150(5) 0.0177(6) 0.0167(5) -0.0040(4) 0.0033(4) -0.0002(4)
C26 0.0191(6) 0.0206(6) 0.0231(6) -0.0033(5) 0.0058(5) -0.0031(5)
C27 0.0178(6) 0.0352(8) 0.0324(8) -0.0085(6) 0.0088(6) -0.0074(6)
C28 0.0143(6) 0.0402(9) 0.0342(8) -0.0132(7) 0.0037(5) 0.0032(6)
C29 0.0211(7) 0.0283(7) 0.0294(7) -0.0066(6) -0.0006(5) 0.0080(6)
C30 0.0192(6) 0.0202(6) 0.0222(6) -0.0019(5) 0.0024(5) 0.0024(5)
C31 0.0156(5) 0.0128(5) 0.0153(5) -0.0015(4) 0.0002(4) 0.0003(4)
C32 0.0173(6) 0.0151(6) 0.0248(6) -0.0017(5) 0.0041(5) 0.0008(5)
C33 0.0183(6) 0.0169(6) 0.0344(8) -0.0011(5) 0.0027(5) 0.0045(5)
C34 0.0236(7) 0.0155(6) 0.0276(7) -0.0008(5) -0.0052(5) 0.0035(5)
C35 0.0274(7) 0.0182(6) 0.0187(6) 0.0008(5) -0.0002(5) 0.0019(5)
C36 0.0194(6) 0.0178(6) 0.0186(6) 0.0006(5) 0.0027(5) 0.0025(5)
C37 0.0168(6) 0.0126(5) 0.0146(5) -0.0005(4) 0.0015(4) -0.0002(4)
C38 0.0176(6) 0.0198(6) 0.0204(6) -0.0033(5) -0.0007(5) 0.0003(5)
C39 0.0257(7) 0.0195(6) 0.0197(6) -0.0042(5) -0.0002(5) -0.0021(5)
C40 0.0290(7) 0.0152(6) 0.0190(6) -0.0026(5) 0.0037(5) 0.0025(5)
C41 0.0209(6) 0.0207(6) 0.0241(6) -0.0029(5) 0.0035(5) 0.0056(5)
C42 0.0178(6) 0.0179(6) 0.0178(6) -0.0025(4) 0.0012(4) 0.0009(5)
C43 0.0162(6) 0.0146(5) 0.0211(6) -0.0019(4) 0.0064(4) -0.0017(4)
C44 0.0168(6) 0.0194(6) 0.0318(7) 0.0004(5) 0.0078(5) 0.0002(5)
C45 0.0204(7) 0.0226(7) 0.0463(9) -0.0021(6) 0.0179(6) -0.0005(5)
C46 0.0377(9) 0.0233(7) 0.0369(8) -0.0070(6) 0.0249(7) -0.0054(6)
C47 0.0368(8) 0.0279(7) 0.0221(7) -0.0035(6) 0.0117(6) -0.0077(6)
C48 0.0214(6) 0.0220(6) 0.0213(6) -0.0016(5) 0.0058(5) -0.0040(5)
C49 0.0129(5) 0.0151(5) 0.0187(6) -0.0016(4) 0.0009(4) 0.0006(4)
C50 0.0167(6) 0.0197(6) 0.0200(6) 0.0007(5) 0.0000(5) -0.0018(5)
C51 0.0208(6) 0.0267(7) 0.0194(6) -0.0011(5) -0.0009(5) -0.0005(5)
C52 0.0238(7) 0.0245(7) 0.0241(7) -0.0066(5) -0.0039(5) -0.0018(5)
C53 0.0254(7) 0.0205(7) 0.0306(7) -0.0030(5) -0.0025(6) -0.0082(5)
C54 0.0202(6) 0.0180(6) 0.0235(6) -0.0003(5) 0.0006(5) -0.0042(5)
C55 0.0228(6) 0.0175(6) 0.0222(6) 0.0031(5) 0.0028(5) 0.0004(5)

loop_
_atom_type_symbol
_atom_type_description
_atom_type_scat_dispersion_real
_atom_type_scat_dispersion_imag
_atom_type_scat_source
C C 0.0033 0.0016 'International Tables Vol C Tables 4.2.6.8 and 6.1.1.4'
H H 0.0000 0.0000 'International Tables Vol C Tables 4.2.6.8 and 6.1.1.4'
Si Si 0.0817 0.0704 'International Tables Vol C Tables 4.2.6.8 and 6.1.1.4'
P P 0.1023 0.0942 'International Tables Vol C Tables 4.2.6.8 and 6.1.1.4'
Fe Fe 0.3463 0.8444 'International Tables Vol C Tables 4.2.6.8 and 6.1.1.4'

loop_
_geom_angle_atom_site_label_1
_geom_angle_atom_site_label_2
_geom_angle_atom_site_label_3
_geom_angle
C55 Fe1 P2 98.97(4)
C55 Fe1 P1 98.58(4)
P2 Fe1 P1 114.255(14)
C55 Fe1 P3 106.92(4)
P2 Fe1 P3 119.282(14)
P1 Fe1 P3 114.688(14)
C55 Fe1 Si1 173.84(4)
P2 Fe1 Si1 77.734(13)
P1 Fe1 Si1 78.305(13)
P3 Fe1 Si1 79.237(13)
C1 P1 C19 103.63(6)
C1 P1 C25 104.53(6)
C19 P1 C25 101.81(6)
C1 P1 Fe1 114.37(4)
C19 P1 Fe1 118.83(4)
C25 P1 Fe1 111.99(4)
C31 P2 C7 105.51(6)
C31 P2 C37 102.10(6)
C7 P2 C37 99.21(6)
C31 P2 Fe1 113.01(4)
C7 P2 Fe1 115.42(4)
C37 P2 Fe1 119.57(4)
C49 P3 C43 101.94(6)
C49 P3 C13 103.72(6)
C43 P3 C13 103.33(6)
C49 P3 Fe1 113.67(4)
C43 P3 Fe1 119.15(5)
C13 P3 Fe1 113.21(4)
C8 Si1 C2 106.78(6)
C8 Si1 C14 108.39(6)
C2 Si1 C14 109.09(6)
C8 Si1 Fe1 111.71(4)
C2 Si1 Fe1 111.15(4)
C14 Si1 Fe1 109.62(4)
C6 C1 C2 120.78(12)
C6 C1 P1 125.71(10)
C2 C1 P1 113.48(9)
C1 C2 C3 118.66(12)
C1 C2 Si1 113.79(9)
C3 C2 Si1 127.38(10)
C4 C3 C2 120.48(13)
C4 C3 H3 119.8
C2 C3 H3 119.8
C5 C4 C3 120.29(13)
C5 C4 H4 119.9
C3 C4 H4 119.9
C4 C5 C6 120.27(13)
C4 C5 H5 119.9
C6 C5 H5 119.9
C5 C6 C1 119.45(13)
C5 C6 H6 120.3
C1 C6 H6 120.3
C8 C7 C12 120.95(12)
C8 C7 P2 112.38(9)
C12 C7 P2 126.56(10)
C7 C8 C9 118.48(12)
C7 C8 Si1 114.29(9)
C9 C8 Si1 127.21(10)
C10 C9 C8 120.78(13)
C10 C9 H9 119.6
C8 C9 H9 119.6
C9 C10 C11 120.21(13)
C9 C10 H10 119.9
C11 C10 H10 119.9
C12 C11 C10 120.11(13)
C12 C11 H11 119.9
C10 C11 H11 119.9
C11 C12 C7 119.46(13)
C11 C12 H12 120.3
C7 C12 H12 120.3
C18 C13 C14 120.49(12)
C18 C13 P3 125.94(10)
C14 C13 P3 113.45(9)
C15 C14 C13 118.61(12)
C15 C14 Si1 126.50(10)
C13 C14 Si1 114.72(9)
C16 C15 C14 121.04(12)
C16 C15 H15 119.5
C14 C15 H15 119.5
C17 C16 C15 119.77(13)
C17 C16 H16 120.1
C15 C16 H16 120.1
C16 C17 C18 120.31(13)
C16 C17 H17 119.8
C18 C17 H17 119.8
C13 C18 C17 119.74(13)
C13 C18 H18 120.1
C17 C18 H18 120.1
C24 C19 C20 118.59(12)
C24 C19 P1 118.73(10)
C20 C19 P1 122.66(10)
C21 C20 C19 120.84(13)
C21 C20 H20 119.6
C19 C20 H20 119.6
C22 C21 C20 119.98(14)
C22 C21 H21 120.0
C20 C21 H21 120.0
C23 C22 C21 119.83(14)
C23 C22 H22 120.1
C21 C22 H22 120.1
C22 C23 C24 120.22(15)
C22 C23 H23 119.9
C24 C23 H23 119.9
C19 C24 C23 120.52(14)
C19 C24 H24 119.7
C23 C24 H24 119.7
C30 C25 C26 118.82(12)
C30 C25 P1 119.19(10)
C26 C25 P1 121.84(11)
C27 C26 C25 119.94(14)
C27 C26 H26 120.0
C25 C26 H26 120.0
C28 C27 C26 120.58(15)
C28 C27 H27 119.7
C26 C27 H27 119.7
C27 C28 C29 120.08(14)
C27 C28 H28 120.0
C29 C28 H28 120.0
C28 C29 C30 119.51(15)
C28 C29 H29 120.2
C30 C29 H29 120.2
C29 C30 C25 121.06(14)
C29 C30 H30 119.5
C25 C30 H30 119.5
C32 C31 C36 118.73(12)
C32 C31 P2 121.61(10)
C36 C31 P2 119.33(10)
C33 C32 C31 120.24(13)
C33 C32 H32 119.9
C31 C32 H32 119.9
C34 C33 C32 120.58(13)
C34 C33 H33 119.7
C32 C33 H33 119.7
C33 C34 C35 119.71(13)
C33 C34 H34 120.1
C35 C34 H34 120.1
C34 C35 C36 119.99(13)
C34 C35 H35 120.0
C36 C35 H35 120.0
C35 C36 C31 120.66(13)
C35 C36 H36 119.7
C31 C36 H36 119.7
C42 C37 C38 118.36(12)
C42 C37 P2 120.62(10)
C38 C37 P2 120.70(10)
C39 C38 C37 120.48(13)
C39 C38 H38 119.8
C37 C38 H38 119.8
C40 C39 C38 120.65(13)
C40 C39 H39 119.7
C38 C39 H39 119.7
C39 C40 C41 119.49(13)
C39 C40 H40 120.3
C41 C40 H40 120.3
C40 C41 C42 119.92(13)
C40 C41 H41 120.0
C42 C41 H41 120.0
C37 C42 C41 121.10(12)
C37 C42 H42 119.5
C41 C42 H42 119.5
C48 C43 C44 118.74(12)
C48 C43 P3 118.66(10)
C44 C43 P3 122.58(11)
C45 C44 C43 120.22(15)
C45 C44 H44 119.9
C43 C44 H44 119.9
C46 C45 C44 120.47(15)
C46 C45 H45 119.8
C44 C45 H45 119.8
C45 C46 C47 120.16(14)
C45 C46 H46 119.9
C47 C46 H46 119.9
C46 C47 C48 119.74(15)
C46 C47 H47 120.1
C48 C47 H47 120.1
C43 C48 C47 120.65(14)
C43 C48 H48 119.7
C47 C48 H48 119.7
C54 C49 C50 118.52(12)
C54 C49 P3 121.18(10)
C50 C49 P3 119.85(10)
C51 C50 C49 120.67(13)
C51 C50 H50 119.7
C49 C50 H50 119.7
C52 C51 C50 120.13(14)
C52 C51 H51 119.9
C50 C51 H51 119.9
C53 C52 C51 119.78(13)
C53 C52 H52 120.1
C51 C52 H52 120.1
C52 C53 C54 120.33(14)
C52 C53 H53 119.8
C54 C53 H53 119.8
C53 C54 C49 120.54(13)
C53 C54 H54 119.7
C49 C54 H54 119.7
Fe1 C55 H55A 109.5
Fe1 C55 H55B 109.5
H55A C55 H55B 109.5
Fe1 C55 H55C 109.5
H55A C55 H55C 109.5
H55B C55 H55C 109.5

loop_
_geom_bond_atom_site_label_1
_geom_bond_atom_site_label_2
_geom_bond_distance
Fe1 C55 2.0374(14)
Fe1 P2 2.2620(4)
Fe1 P1 2.2662(4)
Fe1 P3 2.2783(4)
Fe1 Si1 2.3266(4)
P1 C1 1.8325(13)
P1 C19 1.8352(13)
P1 C25 1.8367(13)
P2 C31 1.8268(13)
P2 C7 1.8387(13)
P2 C37 1.8399(13)
P3 C49 1.8348(13)
P3 C43 1.8423(13)
P3 C13 1.8469(13)
Si1 C8 1.8898(13)
Si1 C2 1.8939(13)
Si1 C14 1.8962(13)
C1 C6 1.4011(18)
C1 C2 1.4032(18)
C2 C3 1.4048(18)
C3 C4 1.3915(19)
C3 H3 0.9500
C4 C5 1.389(2)
C4 H4 0.9500
C5 C6 1.395(2)
C5 H5 0.9500
C6 H6 0.9500
C7 C8 1.3990(18)
C7 C12 1.4037(18)
C8 C9 1.4049(17)
C9 C10 1.388(2)
C9 H9 0.9500
C10 C11 1.394(2)
C10 H10 0.9500
C11 C12 1.3926(19)
C11 H11 0.9500
C12 H12 0.9500
C13 C18 1.3956(18)
C13 C14 1.4086(17)
C14 C15 1.3983(17)
C15 C16 1.3913(19)
C15 H15 0.9500
C16 C17 1.391(2)
C16 H16 0.9500
C17 C18 1.396(2)
C17 H17 0.9500
C18 H18 0.9500
C19 C24 1.3921(19)
C19 C20 1.3994(18)
C20 C21 1.3910(19)
C20 H20 0.9500
C21 C22 1.386(2)
C21 H21 0.9500
C22 C23 1.386(2)
C22 H22 0.9500
C23 C24 1.396(2)
C23 H23 0.9500
C24 H24 0.9500
C25 C30 1.3990(19)
C25 C26 1.4008(19)
C26 C27 1.395(2)
C26 H26 0.9500
C27 C28 1.387(3)
C27 H27 0.9500
C28 C29 1.390(2)
C28 H28 0.9500
C29 C30 1.393(2)
C29 H29 0.9500
C30 H30 0.9500
C31 C32 1.3954(18)
C31 C36 1.4008(18)
C32 C33 1.3913(19)
C32 H32 0.9500
C33 C34 1.386(2)
C33 H33 0.9500
C34 C35 1.388(2)
C34 H34 0.9500
C35 C36 1.3916(19)
C35 H35 0.9500
C36 H36 0.9500
C37 C42 1.3905(18)
C37 C38 1.4020(18)
C38 C39 1.3873(19)
C38 H38 0.9500
C39 C40 1.385(2)
C39 H39 0.9500
C40 C41 1.390(2)
C40 H40 0.9500
C41 C42 1.3933(19)
C41 H41 0.9500
C42 H42 0.9500
C43 C48 1.3947(19)
C43 C44 1.4032(19)
C44 C45 1.389(2)
C44 H44 0.9500
C45 C46 1.383(3)
C45 H45 0.9500
C46 C47 1.384(3)
C46 H46 0.9500
C47 C48 1.399(2)
C47 H47 0.9500
C48 H48 0.9500
C49 C54 1.3973(18)
C49 C50 1.4016(18)
C50 C51 1.3925(19)
C50 H50 0.9500
C51 C52 1.388(2)
C51 H51 0.9500
C52 C53 1.386(2)
C52 H52 0.9500
C53 C54 1.394(2)
C53 H53 0.9500
C54 H54 0.9500
C55 H55A 0.9800
C55 H55B 0.9800
C55 H55C 0.9800
